data_7248430
loop_
_publ_author_name
'Benny, Anjitha Theres'
'Thamim, Masthan'
'Srivastava, Prakhar'
'Suresh, Sindoora'
'Thirumoorthy, Krishnan'
'Rangasamy, Loganathan'
'S., Karthikeyan'
'Easwaran, Nalini'
'Radhakrishnan, Ethiraj Kannatt'

_publ_section_title
;
 Synthesis and study of antibiofilm and antivirulence properties of
 flavonol analogues generated by palladium catalyzed ligand free
 Suzuki--Miyaura coupling against Pseudomonas aeruginosa PAO1
;
_journal_issue 18
_journal_name_full 'RSC Advances'
_journal_page_first 12278
_journal_page_last 12293
_journal_paper_doi 10.1039/D3RA08617H
_journal_volume 14
_journal_year 2024
_chemical_formula_moiety '2(C25 H19 N O6), C H Cl3'
_chemical_formula_sum 'C51 H39 Cl3 N2 O12'
_chemical_formula_weight 978.19
_space_group_crystal_system triclinic
_space_group_IT_number 2
_space_group_name_Hall '-P 1'
_space_group_name_H-M_alt 'P -1'
_atom_sites_solution_hydrogens geom
_audit_creation_method SHELXL-2018/3
_audit_update_record
;
2021-01-08 deposited with the CCDC.	2024-04-09 downloaded from the CCDC.
;
_cell_angle_alpha 100.79(2)
_cell_angle_beta 95.217(17)
_cell_angle_gamma 100.557(16)
_cell_formula_units_Z 2
_cell_length_a 8.928(4)
_cell_length_b 13.417(7)
_cell_length_c 20.372(7)
_cell_measurement_reflns_used 9793
_cell_measurement_temperature 293(2)
_cell_measurement_theta_max 72.19
_cell_measurement_theta_min 3.44
_cell_volume 2336.7(18)
_computing_cell_refinement 'APEX3/SAINT (Bruker, 2016)'
_computing_data_collection 'APEX3 (Bruker, 2016)'
_computing_data_reduction 'SAINT/XPREP (Bruker, 2016)'
_computing_molecular_graphics 'ORTEP3 (Farrugia, 1997) and Mercury (Bruno et al., 2002)'
_computing_publication_material 'SHELXL-2018/3 (Sheldrick, 2018)'
_computing_structure_refinement 'SHELXL-2018/3 (Sheldrick, 2018)'
_computing_structure_solution 'SHELXT-2014/5 (Sheldrick, 2014)'
_diffrn_ambient_temperature 293(2)
_diffrn_measured_fraction_theta_full 0.977
_diffrn_measured_fraction_theta_max 0.977
_diffrn_measurement_device_type 'Bruker Apex3'
_diffrn_measurement_method '\w and \f scan'
_diffrn_radiation_type CuK\a
_diffrn_radiation_wavelength 1.54184
_diffrn_reflns_av_R_equivalents 0.0754
_diffrn_reflns_av_unetI/netI 0.0483
_diffrn_reflns_Laue_measured_fraction_full 0.977
_diffrn_reflns_Laue_measured_fraction_max 0.977
_diffrn_reflns_limit_h_max 10
_diffrn_reflns_limit_h_min -10
_diffrn_reflns_limit_k_max 15
_diffrn_reflns_limit_k_min -15
_diffrn_reflns_limit_l_max 24
_diffrn_reflns_limit_l_min -24
_diffrn_reflns_number 47724
_diffrn_reflns_point_group_measured_fraction_full 0.977
_diffrn_reflns_point_group_measured_fraction_max 0.977
_diffrn_reflns_theta_full 66.493
_diffrn_reflns_theta_max 66.493
_diffrn_reflns_theta_min 2.227
_diffrn_source micro-focus
_exptl_absorpt_coefficient_mu 2.339
_exptl_absorpt_correction_T_max 0.7531
_exptl_absorpt_correction_T_min 0.5103
_exptl_absorpt_correction_type multi-scan
_exptl_absorpt_process_details 'SADABS (Bruker, 2016)'
_exptl_crystal_colour colourless
_exptl_crystal_density_diffrn 1.390
_exptl_crystal_description BLOCK
_exptl_crystal_F_000 1012
_exptl_crystal_size_max 0.300
_exptl_crystal_size_mid 0.250
_exptl_crystal_size_min 0.200
_refine_diff_density_max 0.428
_refine_diff_density_min -0.367
_refine_diff_density_rms 0.063
_refine_ls_extinction_coef 0.0127(8)
_refine_ls_extinction_expression Fc^*^=kFc[1+0.001xFc^2^\l^3^/sin(2\q)]^-1/4^
_refine_ls_extinction_method 'SHELXL-2018/3 (Sheldrick 2018)'
_refine_ls_goodness_of_fit_ref 1.035
_refine_ls_hydrogen_treatment mixed
_refine_ls_matrix_type full
_refine_ls_number_parameters 652
_refine_ls_number_reflns 8066
_refine_ls_number_restraints 75
_refine_ls_restrained_S_all 1.091
_refine_ls_R_factor_all 0.1051
_refine_ls_R_factor_gt 0.0734
_refine_ls_shift/su_max 0.005
_refine_ls_shift/su_mean 0.000
_refine_ls_structure_factor_coef Fsqd
_refine_ls_weighting_details 'w=1/[\s^2^(Fo^2^)+(0.0959P)^2^+1.4396P] where P=(Fo^2^+2Fc^2^)/3'
_refine_ls_weighting_scheme calc
_refine_ls_wR_factor_gt 0.1840
_refine_ls_wR_factor_ref 0.2071
_reflns_Friedel_coverage 0.000
_reflns_number_gt 5411
_reflns_number_total 8066
_reflns_threshold_expression 'I > 2\s(I)'
_cod_data_source_file d3ra08617h2.cif
_cod_data_source_block shelx
_cod_original_cell_volume 2336.8(18)
_cod_database_code 7248430
_shelx_shelxl_version_number 2018/3
_shelx_space_group_comment
;
The symmetry employed for this shelxl refinement is uniquely defined
by the following loop, which should always be used as a source of
symmetry information in preference to the above space-group names.
They are only intended as comments.
;
_shelx_estimated_absorpt_t_min 0.541
_shelx_estimated_absorpt_t_max 0.652

loop_
_space_group_symop_operation_xyz
'x, y, z'
'-x, -y, -z'

loop_
_atom_site_label
_atom_site_type_symbol
_atom_site_fract_x
_atom_site_fract_y
_atom_site_fract_z
_atom_site_U_iso_or_equiv
_atom_site_adp_type
_atom_site_occupancy
_atom_site_site_symmetry_order
_atom_site_calc_flag
_atom_site_refinement_flags_posn
_atom_site_refinement_flags_adp
_atom_site_refinement_flags_occupancy
_atom_site_disorder_assembly
_atom_site_disorder_group
C1 C 0.2670(4) 0.2451(3) 0.47427(16) 0.0576(8) Uani 1 1 d . . . . .
H1 H 0.200720 0.189894 0.444952 0.069 Uiso 1 1 calc R U . . .
C2 C 0.2078(4) 0.3107(3) 0.51998(16) 0.0603(8) Uani 1 1 d . . . . .
C3 C 0.3072(4) 0.3960(3) 0.56311(16) 0.0581(8) Uani 1 1 d . . . . .
C4 C 0.4629(4) 0.4114(3) 0.55992(16) 0.0605(8) Uani 1 1 d . . . . .
H4 H 0.528677 0.467878 0.588333 0.073 Uiso 1 1 calc R U . . .
C5 C 0.5220(4) 0.3430(3) 0.51442(16) 0.0604(8) Uani 1 1 d . . . . .
C6 C 0.4239(4) 0.2590(2) 0.47070(15) 0.0547(8) Uani 1 1 d . . . . .
C7 C 0.4816(4) 0.1876(2) 0.41987(15) 0.0539(7) Uani 1 1 d . . . . .
C8 C 0.4595(3) 0.1830(2) 0.35270(15) 0.0545(8) Uani 1 1 d . . . . .
C9 C 0.5127(4) 0.1080(3) 0.30513(15) 0.0546(8) Uani 1 1 d . . . . .
C10 C 0.5940(3) 0.0392(2) 0.33443(14) 0.0514(7) Uani 1 1 d . . . . .
C11 C 0.6114(4) 0.0478(2) 0.40391(15) 0.0538(8) Uani 1 1 d . . . . .
C12 C 0.6857(4) -0.0183(3) 0.43328(16) 0.0658(9) Uani 1 1 d . . . . .
H12 H 0.694626 -0.013624 0.479651 0.079 Uiso 1 1 calc R U . . .
C13 C 0.7459(4) -0.0907(3) 0.39282(16) 0.0648(9) Uani 1 1 d . . . . .
H13 H 0.797819 -0.133873 0.412643 0.078 Uiso 1 1 calc R U . . .
C14 C 0.7317(4) -0.1018(3) 0.32222(15) 0.0560(8) Uani 1 1 d . . . . .
C15 C 0.6550(4) -0.0364(2) 0.29482(15) 0.0550(8) Uani 1 1 d . . . . .
H15 H 0.643280 -0.042694 0.248303 0.066 Uiso 1 1 calc R U . . .
C16 C 0.7965(4) -0.1811(3) 0.27949(16) 0.0589(8) Uani 1 1 d . . . . .
C17 C 0.8103(5) -0.2733(3) 0.2986(2) 0.0757(10) Uani 1 1 d . . . . .
H17 H 0.780756 -0.284595 0.339639 0.091 Uiso 1 1 calc R U . . .
C18 C 0.8668(5) -0.3485(3) 0.2582(2) 0.0820(11) Uani 1 1 d . . . . .
H18 H 0.876500 -0.409168 0.272538 0.098 Uiso 1 1 calc R U . . .
C19 C 0.9090(4) -0.3341(3) 0.19656(19) 0.0721(10) Uani 1 1 d . . . . .
C20 C 0.8975(4) -0.2425(3) 0.17661(18) 0.0701(10) Uani 1 1 d . . . . .
H20 H 0.926568 -0.231615 0.135408 0.084 Uiso 1 1 calc R U . . .
C21 C 0.8430(4) -0.1676(3) 0.21774(17) 0.0643(9) Uani 1 1 d . . . . .
H21 H 0.836982 -0.105984 0.203951 0.077 Uiso 1 1 calc R U . . .
C22 C 0.9643(5) -0.4134(4) 0.1536(2) 0.0898(13) Uani 1 1 d . . . . .
C23 C -0.0471(4) 0.2102(4) 0.4904(2) 0.0954(14) Uani 1 1 d . . . . .
H23A H -0.148337 0.209574 0.502924 0.143 Uiso 1 1 calc R U . . .
H23B H -0.013215 0.149618 0.499308 0.143 Uiso 1 1 calc R U . . .
H23C H -0.049238 0.210654 0.443267 0.143 Uiso 1 1 calc R U . . .
C24 C 0.3359(6) 0.5485(3) 0.6493(2) 0.1005(15) Uani 1 1 d . . . . .
H24A H 0.274148 0.588190 0.675155 0.151 Uiso 1 1 calc R U . . .
H24B H 0.391280 0.590145 0.622332 0.151 Uiso 1 1 calc R U . . .
H24C H 0.407442 0.527181 0.679200 0.151 Uiso 1 1 calc R U . . .
C25 C 0.7806(4) 0.4384(3) 0.5503(2) 0.0879(12) Uani 1 1 d . . . . .
H25A H 0.882143 0.438970 0.538109 0.132 Uiso 1 1 calc R U . . .
H25B H 0.780078 0.432337 0.596446 0.132 Uiso 1 1 calc R U . . .
H25C H 0.750486 0.501724 0.544647 0.132 Uiso 1 1 calc R U . . .
N1 N 1.0070(6) -0.4767(4) 0.1191(2) 0.1285(16) Uani 1 1 d . . . . .
O1 O 0.0557(3) 0.3004(2) 0.52851(14) 0.0865(8) Uani 1 1 d . . . . .
O2 O 0.2387(3) 0.45860(19) 0.60621(12) 0.0746(7) Uani 1 1 d . . . . .
O3 O 0.6748(3) 0.3521(2) 0.50776(14) 0.0859(8) Uani 1 1 d . . . . .
O4 O 0.5554(2) 0.12008(17) 0.44614(10) 0.0589(6) Uani 1 1 d . . . . .
O5 O 0.3836(3) 0.25073(19) 0.32940(12) 0.0686(7) Uani 1 1 d . . . . .
H5A H 0.392673 0.248163 0.289464 0.112(17) Uiso 1 1 calc R . . . .
O6 O 0.4893(3) 0.10280(18) 0.24322(11) 0.0680(6) Uani 1 1 d . . . . .
C26 C 0.8331(4) 0.2657(3) 0.02369(15) 0.0563(8) Uani 1 1 d . . . . .
H26 H 0.887914 0.327347 0.051166 0.068 Uiso 1 1 calc R U . . .
C27 C 0.9104(4) 0.2017(3) -0.01460(15) 0.0569(8) Uani 1 1 d . . . . .
C28 C 0.8266(4) 0.1097(3) -0.05646(15) 0.0577(8) Uani 1 1 d . . . . .
C29 C 0.6685(4) 0.0854(3) -0.06088(15) 0.0584(8) Uani 1 1 d . . . . .
H29 H 0.613502 0.025221 -0.089903 0.070 Uiso 1 1 calc R U . . .
C30 C 0.5915(4) 0.1507(3) -0.02200(15) 0.0552(8) Uani 1 1 d . . . . .
C31 C 0.6744(3) 0.2403(2) 0.02220(14) 0.0519(7) Uani 1 1 d . . . . .
C32 C 0.5980(3) 0.3043(2) 0.06950(14) 0.0506(7) Uani 1 1 d . . . . .
C33 C 0.5290(3) 0.2737(2) 0.12093(14) 0.0507(7) Uani 1 1 d . . . . .
C34 C 0.4574(3) 0.3406(2) 0.16558(14) 0.0509(7) Uani 1 1 d . . . . .
C35 C 0.4715(3) 0.4455(2) 0.15416(14) 0.0492(7) Uani 1 1 d . . . . .
C36 C 0.5464(3) 0.4723(2) 0.10115(15) 0.0512(7) Uani 1 1 d . . . . .
C37 C 0.5612(4) 0.5716(3) 0.08829(17) 0.0622(9) Uani 1 1 d . . . . .
H37 H 0.610656 0.588745 0.052448 0.075 Uiso 1 1 calc R U . . .
C38 C 0.5021(4) 0.6439(3) 0.12910(17) 0.0620(9) Uani 1 1 d . . . . .
H38 H 0.511836 0.710143 0.120275 0.074 Uiso 1 1 calc R U . . .
C39 C 0.4274(4) 0.6211(2) 0.18380(15) 0.0547(8) Uani 1 1 d . . . . .
C40 C 0.4121(4) 0.5213(2) 0.19491(15) 0.0550(8) Uani 1 1 d . . . . .
H40 H 0.361215 0.504083 0.230335 0.066 Uiso 1 1 calc R U . . .
C41 C 0.3687(4) 0.7015(2) 0.22837(16) 0.0573(8) Uani 1 1 d . . . . .
C42 C 0.3725(5) 0.7037(3) 0.29731(18) 0.0719(10) Uani 1 1 d . . . . .
H42 H 0.414241 0.654529 0.315315 0.086 Uiso 1 1 calc R U . . .
C43 C 0.3161(5) 0.7768(3) 0.33922(18) 0.0732(10) Uani 1 1 d . . . . .
H43 H 0.318764 0.776165 0.384877 0.088 Uiso 1 1 calc R U . . .
C44 C 0.2554(4) 0.8513(3) 0.31333(18) 0.0627(9) Uani 1 1 d . . . . .
C45 C 0.2557(4) 0.8528(3) 0.24554(18) 0.0655(9) Uani 1 1 d . . . . .
H45 H 0.218753 0.904243 0.228180 0.079 Uiso 1 1 calc R U . . .
C46 C 0.3105(4) 0.7783(3) 0.20369(17) 0.0612(8) Uani 1 1 d . . . . .
H46 H 0.308484 0.779596 0.158131 0.073 Uiso 1 1 calc R U . . .
C47 C 0.1960(4) 0.9277(3) 0.3571(2) 0.0715(10) Uani 1 1 d . . . . .
C48 C 0.3430(4) 0.0533(3) -0.07378(17) 0.0703(10) Uani 1 1 d . . . . .
H48A H 0.236932 0.057352 -0.073143 0.105 Uiso 1 1 calc R U . . .
H48B H 0.357712 -0.012181 -0.064726 0.105 Uiso 1 1 calc R U . . .
H48C H 0.371956 0.059609 -0.117301 0.105 Uiso 1 1 calc R U . . .
C49 C 0.8518(6) -0.0570(3) -0.1136(3) 0.1083(16) Uani 1 1 d . . . . .
H49A H 0.933248 -0.092734 -0.124106 0.162 Uiso 1 1 calc R U . . .
H49B H 0.778751 -0.067911 -0.153154 0.162 Uiso 1 1 calc R U . . .
H49C H 0.801678 -0.083272 -0.078757 0.162 Uiso 1 1 calc R U . . .
C50 C 1.1554(4) 0.3090(3) 0.0299(2) 0.0863(12) Uani 1 1 d . . . . .
H50A H 1.262421 0.311762 0.026006 0.130 Uiso 1 1 calc R U . . .
H50B H 1.137569 0.306089 0.075292 0.130 Uiso 1 1 calc R U . . .
H50C H 1.126502 0.369729 0.018502 0.130 Uiso 1 1 calc R U . . .
N2 N 0.1486(4) 0.9875(3) 0.39260(19) 0.0916(11) Uani 1 1 d . . . . .
O7 O 0.4353(3) 0.1347(2) -0.02386(12) 0.0734(7) Uani 1 1 d . . . . .
O8 O 0.9126(3) 0.0490(2) -0.09142(14) 0.0826(8) Uani 1 1 d . . . . .
O9 O 1.0664(3) 0.2193(2) -0.01484(12) 0.0751(7) Uani 1 1 d . . . . .
O10 O 0.6069(2) 0.40318(17) 0.05899(10) 0.0573(6) Uani 1 1 d . . . . .
O11 O 0.5269(3) 0.17544(16) 0.12947(12) 0.0635(6) Uani 1 1 d . . . . .
H11A H 0.501842 0.170038 0.166593 0.084(13) Uiso 1 1 calc R . . . .
O12 O 0.3887(3) 0.31041(18) 0.21110(11) 0.0683(7) Uani 1 1 d . . . . .
C51 C 1.0322(6) 0.2647(4) 0.2634(3) 0.1201(18) Uani 1 1 d D U . . .
H51 H 1.129464 0.270186 0.244273 0.144 Uiso 1 1 calc R U . A 1
Cl1 Cl 0.8919(5) 0.2513(4) 0.19673(14) 0.191(2) Uani 0.668(5) 1 d D U P B 1
Cl2 Cl 1.0561(6) 0.3662(4) 0.3253(3) 0.207(3) Uani 0.668(5) 1 d D U P B 1
Cl3 Cl 1.0025(5) 0.1438(2) 0.28954(14) 0.1558(15) Uani 0.668(5) 1 d D U P B 1
Cl2' Cl 0.9841(15) 0.3260(10) 0.3450(5) 0.220(6) Uani 0.332(5) 1 d D U P B 2
Cl1' Cl 1.0110(12) 0.3652(10) 0.2222(6) 0.243(5) Uani 0.332(5) 1 d D U P B 2
Cl3' Cl 0.8819(11) 0.1762(8) 0.2424(7) 0.272(7) Uani 0.332(5) 1 d D U P B 2

loop_
_atom_site_aniso_label
_atom_site_aniso_U_11
_atom_site_aniso_U_22
_atom_site_aniso_U_33
_atom_site_aniso_U_23
_atom_site_aniso_U_13
_atom_site_aniso_U_12
C1 0.0572(18) 0.058(2) 0.0556(17) 0.0079(15) 0.0065(14) 0.0116(16)
C2 0.0586(19) 0.061(2) 0.0608(19) 0.0091(16) 0.0078(15) 0.0152(16)
C3 0.073(2) 0.0496(19) 0.0532(17) 0.0085(15) 0.0118(15) 0.0180(16)
C4 0.069(2) 0.0521(19) 0.0558(18) 0.0044(15) 0.0046(15) 0.0082(16)
C5 0.0568(19) 0.060(2) 0.0619(19) 0.0099(16) 0.0063(15) 0.0081(16)
C6 0.0619(19) 0.0524(19) 0.0507(16) 0.0112(14) 0.0075(14) 0.0136(15)
C7 0.0529(17) 0.0516(18) 0.0571(18) 0.0119(15) 0.0073(14) 0.0098(14)
C8 0.0536(17) 0.0555(19) 0.0572(18) 0.0163(15) 0.0089(14) 0.0131(15)
C9 0.0557(18) 0.057(2) 0.0502(17) 0.0117(15) 0.0058(14) 0.0103(15)
C10 0.0517(17) 0.0525(18) 0.0501(16) 0.0141(14) 0.0053(13) 0.0081(14)
C11 0.0582(18) 0.0547(19) 0.0497(16) 0.0088(14) 0.0092(14) 0.0155(15)
C12 0.082(2) 0.070(2) 0.0496(17) 0.0174(17) 0.0042(16) 0.0253(19)
C13 0.078(2) 0.065(2) 0.0568(19) 0.0153(17) 0.0052(16) 0.0258(19)
C14 0.0600(18) 0.0553(19) 0.0534(17) 0.0123(15) 0.0061(14) 0.0137(15)
C15 0.0593(18) 0.0570(19) 0.0489(16) 0.0113(15) 0.0067(14) 0.0124(15)
C16 0.0628(19) 0.056(2) 0.0591(18) 0.0120(16) 0.0069(15) 0.0149(16)
C17 0.102(3) 0.063(2) 0.071(2) 0.0194(19) 0.024(2) 0.029(2)
C18 0.100(3) 0.062(2) 0.089(3) 0.015(2) 0.019(2) 0.027(2)
C19 0.066(2) 0.067(2) 0.075(2) -0.0056(19) 0.0073(18) 0.0154(19)
C20 0.074(2) 0.075(3) 0.0580(19) 0.0037(18) 0.0093(17) 0.018(2)
C21 0.068(2) 0.065(2) 0.0606(19) 0.0136(17) 0.0072(16) 0.0157(17)
C22 0.085(3) 0.077(3) 0.096(3) -0.013(2) 0.010(2) 0.019(2)
C23 0.056(2) 0.101(3) 0.112(3) -0.007(3) 0.005(2) 0.006(2)
C24 0.120(4) 0.066(3) 0.098(3) -0.021(2) 0.023(3) 0.009(3)
C25 0.065(2) 0.075(3) 0.110(3) 0.009(2) -0.003(2) -0.003(2)
N1 0.130(4) 0.105(3) 0.135(4) -0.031(3) 0.024(3) 0.037(3)
O1 0.0579(15) 0.091(2) 0.0988(19) -0.0127(15) 0.0164(13) 0.0137(14)
O2 0.0839(17) 0.0636(15) 0.0712(15) -0.0020(12) 0.0156(13) 0.0158(13)
O3 0.0576(15) 0.0802(18) 0.104(2) -0.0085(15) 0.0101(13) 0.0008(13)
O4 0.0680(13) 0.0618(14) 0.0494(11) 0.0115(10) 0.0061(10) 0.0209(11)
O5 0.0846(16) 0.0732(16) 0.0603(15) 0.0218(12) 0.0162(12) 0.0363(13)
O6 0.0915(17) 0.0671(15) 0.0511(12) 0.0162(11) 0.0081(11) 0.0275(13)
C26 0.0563(18) 0.060(2) 0.0496(16) 0.0049(15) 0.0077(14) 0.0094(15)
C27 0.0523(18) 0.067(2) 0.0516(17) 0.0105(15) 0.0112(14) 0.0117(16)
C28 0.063(2) 0.060(2) 0.0517(17) 0.0070(15) 0.0172(15) 0.0186(16)
C29 0.063(2) 0.056(2) 0.0526(17) 0.0035(15) 0.0100(14) 0.0090(16)
C30 0.0546(18) 0.0566(19) 0.0518(17) 0.0064(14) 0.0086(14) 0.0088(15)
C31 0.0564(18) 0.0532(18) 0.0464(15) 0.0078(14) 0.0083(13) 0.0138(15)
C32 0.0551(17) 0.0486(18) 0.0471(16) 0.0074(13) 0.0049(13) 0.0120(14)
C33 0.0575(17) 0.0453(17) 0.0489(16) 0.0071(13) 0.0049(13) 0.0136(14)
C34 0.0582(17) 0.0499(18) 0.0462(15) 0.0105(13) 0.0078(13) 0.0138(14)
C35 0.0544(17) 0.0475(17) 0.0461(15) 0.0097(13) 0.0046(13) 0.0124(14)
C36 0.0575(17) 0.0456(17) 0.0502(16) 0.0085(14) 0.0071(13) 0.0111(14)
C37 0.074(2) 0.057(2) 0.0600(19) 0.0188(16) 0.0154(16) 0.0142(17)
C38 0.074(2) 0.0508(19) 0.066(2) 0.0190(16) 0.0098(17) 0.0177(17)
C39 0.0581(18) 0.0531(19) 0.0549(17) 0.0118(15) 0.0053(14) 0.0169(15)
C40 0.0621(19) 0.0518(19) 0.0535(17) 0.0130(14) 0.0087(14) 0.0154(15)
C41 0.0642(19) 0.0478(18) 0.0612(19) 0.0096(15) 0.0079(15) 0.0169(15)
C42 0.098(3) 0.064(2) 0.063(2) 0.0162(18) 0.0123(19) 0.035(2)
C43 0.097(3) 0.067(2) 0.060(2) 0.0081(18) 0.0156(19) 0.031(2)
C44 0.065(2) 0.0503(19) 0.071(2) 0.0035(16) 0.0106(16) 0.0142(16)
C45 0.068(2) 0.054(2) 0.075(2) 0.0137(18) 0.0024(17) 0.0161(17)
C46 0.071(2) 0.053(2) 0.0605(19) 0.0106(16) 0.0019(16) 0.0193(17)
C47 0.075(2) 0.057(2) 0.078(2) 0.0034(19) 0.0088(19) 0.0149(19)
C48 0.065(2) 0.072(2) 0.063(2) 0.0033(17) -0.0039(16) 0.0020(18)
C49 0.110(4) 0.070(3) 0.138(4) -0.010(3) 0.040(3) 0.021(3)
C50 0.059(2) 0.105(3) 0.079(2) -0.002(2) 0.0085(18) -0.002(2)
N2 0.104(3) 0.069(2) 0.097(2) -0.0057(19) 0.019(2) 0.027(2)
O7 0.0537(13) 0.0776(17) 0.0746(15) -0.0136(12) 0.0060(11) 0.0082(12)
O8 0.0789(17) 0.0722(18) 0.0939(18) -0.0044(14) 0.0355(14) 0.0187(14)
O9 0.0552(13) 0.0924(19) 0.0708(15) -0.0016(13) 0.0152(11) 0.0128(13)
O10 0.0692(14) 0.0523(13) 0.0536(12) 0.0126(10) 0.0153(10) 0.0160(11)
O11 0.0886(17) 0.0490(13) 0.0586(14) 0.0122(10) 0.0212(12) 0.0217(12)
O12 0.0922(17) 0.0606(15) 0.0657(14) 0.0247(12) 0.0313(12) 0.0283(13)
C51 0.082(3) 0.158(5) 0.114(4) 0.024(4) 0.005(3) 0.019(3)
Cl1 0.164(3) 0.304(6) 0.1094(19) 0.015(2) -0.0295(18) 0.110(4)
Cl2 0.179(4) 0.162(4) 0.226(5) -0.089(4) -0.036(3) 0.059(3)
Cl3 0.175(3) 0.136(2) 0.129(2) 0.0218(16) 0.0243(18) -0.0353(19)
Cl2' 0.245(12) 0.237(10) 0.164(6) 0.035(6) -0.075(7) 0.071(9)
Cl1' 0.202(8) 0.348(13) 0.248(10) 0.164(10) 0.094(7) 0.101(9)
Cl3' 0.168(7) 0.240(9) 0.322(14) -0.057(9) 0.067(9) -0.077(7)

loop_
_atom_type_symbol
_atom_type_description
_atom_type_scat_dispersion_real
_atom_type_scat_dispersion_imag
_atom_type_scat_source
C C 0.0181 0.0091 'International Tables Vol C Tables 4.2.6.8 and 6.1.1.4'
H H 0.0000 0.0000 'International Tables Vol C Tables 4.2.6.8 and 6.1.1.4'
N N 0.0311 0.0180 'International Tables Vol C Tables 4.2.6.8 and 6.1.1.4'
O O 0.0492 0.0322 'International Tables Vol C Tables 4.2.6.8 and 6.1.1.4'
Cl Cl 0.3639 0.7018 'International Tables Vol C Tables 4.2.6.8 and 6.1.1.4'

loop_
_geom_angle_atom_site_label_1
_geom_angle_atom_site_label_2
_geom_angle_atom_site_label_3
_geom_angle
_geom_angle_site_symmetry_1
_geom_angle_site_symmetry_3
_geom_angle_publ_flag
C2 C1 C6 121.5(3) . . ?
C2 C1 H1 119.2 . . ?
C6 C1 H1 119.2 . . ?
C1 C2 O1 125.2(3) . . ?
C1 C2 C3 119.4(3) . . ?
O1 C2 C3 115.3(3) . . ?
O2 C3 C4 124.5(3) . . ?
O2 C3 C2 115.7(3) . . ?
C4 C3 C2 119.8(3) . . ?
C3 C4 C5 120.2(3) . . ?
C3 C4 H4 119.9 . . ?
C5 C4 H4 119.9 . . ?
O3 C5 C4 124.3(3) . . ?
O3 C5 C6 115.3(3) . . ?
C4 C5 C6 120.3(3) . . ?
C1 C6 C5 118.6(3) . . ?
C1 C6 C7 119.4(3) . . ?
C5 C6 C7 121.9(3) . . ?
C8 C7 O4 121.4(3) . . ?
C8 C7 C6 124.7(3) . . ?
O4 C7 C6 113.8(3) . . ?
C7 C8 O5 118.9(3) . . ?
C7 C8 C9 122.1(3) . . ?
O5 C8 C9 118.9(3) . . ?
O6 C9 C8 121.9(3) . . ?
O6 C9 C10 122.9(3) . . ?
C8 C9 C10 115.3(3) . . ?
C11 C10 C15 118.6(3) . . ?
C11 C10 C9 119.4(3) . . ?
C15 C10 C9 122.0(3) . . ?
O4 C11 C12 117.1(3) . . ?
O4 C11 C10 122.1(3) . . ?
C12 C11 C10 120.8(3) . . ?
C13 C12 C11 119.0(3) . . ?
C13 C12 H12 120.5 . . ?
C11 C12 H12 120.5 . . ?
C12 C13 C14 122.2(3) . . ?
C12 C13 H13 118.9 . . ?
C14 C13 H13 118.9 . . ?
C15 C14 C13 117.3(3) . . ?
C15 C14 C16 121.5(3) . . ?
C13 C14 C16 121.2(3) . . ?
C14 C15 C10 122.3(3) . . ?
C14 C15 H15 118.9 . . ?
C10 C15 H15 118.9 . . ?
C17 C16 C21 117.0(3) . . ?
C17 C16 C14 121.3(3) . . ?
C21 C16 C14 121.6(3) . . ?
C18 C17 C16 121.6(4) . . ?
C18 C17 H17 119.2 . . ?
C16 C17 H17 119.2 . . ?
C17 C18 C19 120.2(4) . . ?
C17 C18 H18 119.9 . . ?
C19 C18 H18 119.9 . . ?
C18 C19 C20 119.3(4) . . ?
C18 C19 C22 120.3(4) . . ?
C20 C19 C22 120.4(4) . . ?
C21 C20 C19 119.9(4) . . ?
C21 C20 H20 120.1 . . ?
C19 C20 H20 120.1 . . ?
C20 C21 C16 122.0(4) . . ?
C20 C21 H21 119.0 . . ?
C16 C21 H21 119.0 . . ?
N1 C22 C19 179.3(5) . . ?
O1 C23 H23A 109.5 . . ?
O1 C23 H23B 109.5 . . ?
H23A C23 H23B 109.5 . . ?
O1 C23 H23C 109.5 . . ?
H23A C23 H23C 109.5 . . ?
H23B C23 H23C 109.5 . . ?
O2 C24 H24A 109.5 . . ?
O2 C24 H24B 109.5 . . ?
H24A C24 H24B 109.5 . . ?
O2 C24 H24C 109.5 . . ?
H24A C24 H24C 109.5 . . ?
H24B C24 H24C 109.5 . . ?
O3 C25 H25A 109.5 . . ?
O3 C25 H25B 109.5 . . ?
H25A C25 H25B 109.5 . . ?
O3 C25 H25C 109.5 . . ?
H25A C25 H25C 109.5 . . ?
H25B C25 H25C 109.5 . . ?
C2 O1 C23 117.3(3) . . ?
C3 O2 C24 117.3(3) . . ?
C5 O3 C25 117.8(3) . . ?
C11 O4 C7 119.6(2) . . ?
C8 O5 H5A 109.5 . . ?
C27 C26 C31 121.4(3) . . ?
C27 C26 H26 119.3 . . ?
C31 C26 H26 119.3 . . ?
O9 C27 C26 125.2(3) . . ?
O9 C27 C28 115.9(3) . . ?
C26 C27 C28 118.9(3) . . ?
O8 C28 C29 124.2(3) . . ?
O8 C28 C27 115.3(3) . . ?
C29 C28 C27 120.5(3) . . ?
C28 C29 C30 120.0(3) . . ?
C28 C29 H29 120.0 . . ?
C30 C29 H29 120.0 . . ?
O7 C30 C29 124.4(3) . . ?
O7 C30 C31 115.6(3) . . ?
C29 C30 C31 119.9(3) . . ?
C26 C31 C30 119.1(3) . . ?
C26 C31 C32 119.7(3) . . ?
C30 C31 C32 121.1(3) . . ?
C33 C32 O10 121.1(3) . . ?
C33 C32 C31 125.2(3) . . ?
O10 C32 C31 113.6(3) . . ?
C32 C33 O11 118.2(3) . . ?
C32 C33 C34 122.3(3) . . ?
O11 C33 C34 119.5(3) . . ?
O12 C34 C33 121.8(3) . . ?
O12 C34 C35 122.8(3) . . ?
C33 C34 C35 115.4(3) . . ?
C36 C35 C40 118.5(3) . . ?
C36 C35 C34 119.2(3) . . ?
C40 C35 C34 122.3(3) . . ?
O10 C36 C35 122.2(3) . . ?
O10 C36 C37 116.8(3) . . ?
C35 C36 C37 120.9(3) . . ?
C38 C37 C36 119.1(3) . . ?
C38 C37 H37 120.4 . . ?
C36 C37 H37 120.4 . . ?
C37 C38 C39 122.1(3) . . ?
C37 C38 H38 118.9 . . ?
C39 C38 H38 118.9 . . ?
C40 C39 C38 117.6(3) . . ?
C40 C39 C41 121.3(3) . . ?
C38 C39 C41 121.0(3) . . ?
C39 C40 C35 121.7(3) . . ?
C39 C40 H40 119.1 . . ?
C35 C40 H40 119.1 . . ?
C46 C41 C42 117.5(3) . . ?
C46 C41 C39 121.5(3) . . ?
C42 C41 C39 120.9(3) . . ?
C43 C42 C41 121.7(3) . . ?
C43 C42 H42 119.2 . . ?
C41 C42 H42 119.2 . . ?
C42 C43 C44 119.9(3) . . ?
C42 C43 H43 120.1 . . ?
C44 C43 H43 120.1 . . ?
C43 C44 C45 119.4(3) . . ?
C43 C44 C47 119.9(3) . . ?
C45 C44 C47 120.7(3) . . ?
C46 C45 C44 120.3(3) . . ?
C46 C45 H45 119.8 . . ?
C44 C45 H45 119.8 . . ?
C45 C46 C41 121.1(3) . . ?
C45 C46 H46 119.4 . . ?
C41 C46 H46 119.4 . . ?
N2 C47 C44 178.9(4) . . ?
O7 C48 H48A 109.5 . . ?
O7 C48 H48B 109.5 . . ?
H48A C48 H48B 109.5 . . ?
O7 C48 H48C 109.5 . . ?
H48A C48 H48C 109.5 . . ?
H48B C48 H48C 109.5 . . ?
O8 C49 H49A 109.5 . . ?
O8 C49 H49B 109.5 . . ?
H49A C49 H49B 109.5 . . ?
O8 C49 H49C 109.5 . . ?
H49A C49 H49C 109.5 . . ?
H49B C49 H49C 109.5 . . ?
O9 C50 H50A 109.5 . . ?
O9 C50 H50B 109.5 . . ?
H50A C50 H50B 109.5 . . ?
O9 C50 H50C 109.5 . . ?
H50A C50 H50C 109.5 . . ?
H50B C50 H50C 109.5 . . ?
C30 O7 C48 118.7(3) . . ?
C28 O8 C49 118.8(3) . . ?
C27 O9 C50 117.2(3) . . ?
C36 O10 C32 119.7(2) . . ?
C33 O11 H11A 109.5 . . ?
Cl2 C51 Cl1 118.4(4) . . ?
Cl3' C51 Cl1' 108.6(7) . . ?
Cl2 C51 Cl3 114.2(4) . . ?
Cl1 C51 Cl3 106.0(3) . . ?
Cl3' C51 Cl2' 97.5(6) . . ?
Cl1' C51 Cl2' 96.5(6) . . ?
Cl2 C51 H51 105.7 . . ?
Cl1 C51 H51 105.7 . . ?
Cl3 C51 H51 105.7 . . ?

loop_
_geom_bond_atom_site_label_1
_geom_bond_atom_site_label_2
_geom_bond_distance
_geom_bond_site_symmetry_2
_geom_bond_publ_flag
C1 C2 1.370(5) . ?
C1 C6 1.389(4) . ?
C1 H1 0.9300 . ?
C2 O1 1.370(4) . ?
C2 C3 1.407(5) . ?
C3 O2 1.364(4) . ?
C3 C4 1.376(5) . ?
C4 C5 1.388(5) . ?
C4 H4 0.9300 . ?
C5 O3 1.369(4) . ?
C5 C6 1.397(4) . ?
C6 C7 1.471(4) . ?
C7 C8 1.353(4) . ?
C7 O4 1.370(4) . ?
C8 O5 1.356(4) . ?
C8 C9 1.439(4) . ?
C9 O6 1.246(4) . ?
C9 C10 1.452(4) . ?
C10 C11 1.391(4) . ?
C10 C15 1.398(4) . ?
C11 O4 1.369(4) . ?
C11 C12 1.389(4) . ?
C12 C13 1.372(5) . ?
C12 H12 0.9300 . ?
C13 C14 1.410(4) . ?
C13 H13 0.9300 . ?
C14 C15 1.372(4) . ?
C14 C16 1.481(5) . ?
C15 H15 0.9300 . ?
C16 C17 1.387(5) . ?
C16 C21 1.393(5) . ?
C17 C18 1.379(5) . ?
C17 H17 0.9300 . ?
C18 C19 1.381(5) . ?
C18 H18 0.9300 . ?
C19 C20 1.383(5) . ?
C19 C22 1.438(6) . ?
C20 C21 1.374(5) . ?
C20 H20 0.9300 . ?
C21 H21 0.9300 . ?
C22 N1 1.141(5) . ?
C23 O1 1.421(5) . ?
C23 H23A 0.9600 . ?
C23 H23B 0.9600 . ?
C23 H23C 0.9600 . ?
C24 O2 1.435(5) . ?
C24 H24A 0.9600 . ?
C24 H24B 0.9600 . ?
C24 H24C 0.9600 . ?
C25 O3 1.435(4) . ?
C25 H25A 0.9600 . ?
C25 H25B 0.9600 . ?
C25 H25C 0.9600 . ?
O5 H5A 0.8200 . ?
C26 C27 1.374(4) . ?
C26 C31 1.391(4) . ?
C26 H26 0.9300 . ?
C27 O9 1.370(4) . ?
C27 C28 1.401(5) . ?
C28 O8 1.367(4) . ?
C28 C29 1.380(4) . ?
C29 C30 1.388(4) . ?
C29 H29 0.9300 . ?
C30 O7 1.367(4) . ?
C30 C31 1.397(4) . ?
C31 C32 1.468(4) . ?
C32 C33 1.354(4) . ?
C32 O10 1.372(4) . ?
C33 O11 1.358(4) . ?
C33 C34 1.433(4) . ?
C34 O12 1.246(3) . ?
C34 C35 1.454(4) . ?
C35 C36 1.389(4) . ?
C35 C40 1.402(4) . ?
C36 O10 1.363(4) . ?
C36 C37 1.391(4) . ?
C37 C38 1.369(5) . ?
C37 H37 0.9300 . ?
C38 C39 1.403(4) . ?
C38 H38 0.9300 . ?
C39 C40 1.384(4) . ?
C39 C41 1.479(5) . ?
C40 H40 0.9300 . ?
C41 C46 1.389(4) . ?
C41 C42 1.396(5) . ?
C42 C43 1.374(5) . ?
C42 H42 0.9300 . ?
C43 C44 1.384(5) . ?
C43 H43 0.9300 . ?
C44 C45 1.385(5) . ?
C44 C47 1.440(5) . ?
C45 C46 1.378(5) . ?
C45 H45 0.9300 . ?
C46 H46 0.9300 . ?
C47 N2 1.143(5) . ?
C48 O7 1.417(4) . ?
C48 H48A 0.9600 . ?
C48 H48B 0.9600 . ?
C48 H48C 0.9600 . ?
C49 O8 1.398(5) . ?
C49 H49A 0.9600 . ?
C49 H49B 0.9600 . ?
C49 H49C 0.9600 . ?
C50 O9 1.420(4) . ?
C50 H50A 0.9600 . ?
C50 H50B 0.9600 . ?
C50 H50C 0.9600 . ?
O11 H11A 0.8200 . ?
C51 Cl3' 1.586(8) . ?
C51 Cl2 1.640(6) . ?
C51 Cl1 1.722(5) . ?
C51 Cl1' 1.747(8) . ?
C51 Cl3 1.782(6) . ?
C51 Cl2' 1.836(11) . ?
C51 H51 0.9800 . ?

loop_
_geom_hbond_atom_site_label_D
_geom_hbond_atom_site_label_H
_geom_hbond_atom_site_label_A
_geom_hbond_distance_DH
_geom_hbond_distance_HA
_geom_hbond_distance_DA
_geom_hbond_angle_DHA
_geom_hbond_site_symmetry_A
_geom_hbond_publ_flag
C1 H1 N2 0.93 2.66 3.467(5) 145.1 1_545 yes
C23 H23C Cl2' 0.96 2.76 3.603(12) 147.6 1_455 yes
C24 H24A Cl2' 0.96 2.79 3.573(13) 139.2 2_666 yes
C24 H24B O5 0.96 2.62 3.258(5) 124.4 2_666 yes
C25 H25A O1 0.96 2.62 3.349(5) 132.8 1_655 yes
O5 H5A O6 0.82 2.35 2.756(4) 111.5 . yes
O5 H5A O12 0.82 1.94 2.680(3) 150.5 . yes
O11 H11A O6 0.82 1.95 2.702(3) 153.0 . yes
C51 H51 O12 0.98 2.46 3.434(6) 170.4 1_655 yes

loop_
_geom_torsion_atom_site_label_1
_geom_torsion_atom_site_label_2
_geom_torsion_atom_site_label_3
_geom_torsion_atom_site_label_4
_geom_torsion
_geom_torsion_site_symmetry_1
_geom_torsion_site_symmetry_2
_geom_torsion_site_symmetry_3
_geom_torsion_site_symmetry_4
_geom_torsion_publ_flag
C6 C1 C2 O1 -177.5(3) . . . . ?
C6 C1 C2 C3 1.8(5) . . . . ?
C1 C2 C3 O2 178.8(3) . . . . ?
O1 C2 C3 O2 -1.9(4) . . . . ?
C1 C2 C3 C4 -1.3(5) . . . . ?
O1 C2 C3 C4 178.0(3) . . . . ?
O2 C3 C4 C5 179.7(3) . . . . ?
C2 C3 C4 C5 -0.2(5) . . . . ?
C3 C4 C5 O3 -179.9(3) . . . . ?
C3 C4 C5 C6 1.1(5) . . . . ?
C2 C1 C6 C5 -0.8(5) . . . . ?
C2 C1 C6 C7 -178.8(3) . . . . ?
O3 C5 C6 C1 -179.7(3) . . . . ?
C4 C5 C6 C1 -0.6(5) . . . . ?
O3 C5 C6 C7 -1.8(5) . . . . ?
C4 C5 C6 C7 177.3(3) . . . . ?
C1 C6 C7 C8 69.5(4) . . . . ?
C5 C6 C7 C8 -108.5(4) . . . . ?
C1 C6 C7 O4 -107.3(3) . . . . ?
C5 C6 C7 O4 74.7(4) . . . . ?
O4 C7 C8 O5 179.0(3) . . . . ?
C6 C7 C8 O5 2.4(5) . . . . ?
O4 C7 C8 C9 -0.4(5) . . . . ?
C6 C7 C8 C9 -177.0(3) . . . . ?
C7 C8 C9 O6 178.5(3) . . . . ?
O5 C8 C9 O6 -0.9(5) . . . . ?
C7 C8 C9 C10 -1.1(4) . . . . ?
O5 C8 C9 C10 179.5(3) . . . . ?
O6 C9 C10 C11 -178.0(3) . . . . ?
C8 C9 C10 C11 1.6(4) . . . . ?
O6 C9 C10 C15 1.6(5) . . . . ?
C8 C9 C10 C15 -178.8(3) . . . . ?
C15 C10 C11 O4 179.8(3) . . . . ?
C9 C10 C11 O4 -0.6(4) . . . . ?
C15 C10 C11 C12 -0.9(5) . . . . ?
C9 C10 C11 C12 178.7(3) . . . . ?
O4 C11 C12 C13 -178.9(3) . . . . ?
C10 C11 C12 C13 1.8(5) . . . . ?
C11 C12 C13 C14 -1.5(5) . . . . ?
C12 C13 C14 C15 0.3(5) . . . . ?
C12 C13 C14 C16 -179.5(3) . . . . ?
C13 C14 C15 C10 0.6(5) . . . . ?
C16 C14 C15 C10 -179.6(3) . . . . ?
C11 C10 C15 C14 -0.3(5) . . . . ?
C9 C10 C15 C14 -179.9(3) . . . . ?
C15 C14 C16 C17 -150.5(3) . . . . ?
C13 C14 C16 C17 29.2(5) . . . . ?
C15 C14 C16 C21 28.0(5) . . . . ?
C13 C14 C16 C21 -152.2(3) . . . . ?
C21 C16 C17 C18 -0.3(6) . . . . ?
C14 C16 C17 C18 178.3(3) . . . . ?
C16 C17 C18 C19 -1.1(6) . . . . ?
C17 C18 C19 C20 1.6(6) . . . . ?
C17 C18 C19 C22 -178.5(4) . . . . ?
C18 C19 C20 C21 -0.7(6) . . . . ?
C22 C19 C20 C21 179.4(3) . . . . ?
C19 C20 C21 C16 -0.8(5) . . . . ?
C17 C16 C21 C20 1.2(5) . . . . ?
C14 C16 C21 C20 -177.4(3) . . . . ?
C1 C2 O1 C23 4.9(5) . . . . ?
C3 C2 O1 C23 -174.4(3) . . . . ?
C4 C3 O2 C24 2.3(5) . . . . ?
C2 C3 O2 C24 -177.8(3) . . . . ?
C4 C5 O3 C25 -0.5(5) . . . . ?
C6 C5 O3 C25 178.5(3) . . . . ?
C12 C11 O4 C7 179.7(3) . . . . ?
C10 C11 O4 C7 -1.0(4) . . . . ?
C8 C7 O4 C11 1.5(4) . . . . ?
C6 C7 O4 C11 178.5(3) . . . . ?
C31 C26 C27 O9 -178.1(3) . . . . ?
C31 C26 C27 C28 0.8(5) . . . . ?
O9 C27 C28 O8 0.7(4) . . . . ?
C26 C27 C28 O8 -178.3(3) . . . . ?
O9 C27 C28 C29 -178.9(3) . . . . ?
C26 C27 C28 C29 2.1(5) . . . . ?
O8 C28 C29 C30 178.3(3) . . . . ?
C27 C28 C29 C30 -2.1(5) . . . . ?
C28 C29 C30 O7 178.5(3) . . . . ?
C28 C29 C30 C31 -0.8(5) . . . . ?
C27 C26 C31 C30 -3.6(5) . . . . ?
C27 C26 C31 C32 172.9(3) . . . . ?
O7 C30 C31 C26 -175.7(3) . . . . ?
C29 C30 C31 C26 3.6(5) . . . . ?
O7 C30 C31 C32 7.8(4) . . . . ?
C29 C30 C31 C32 -172.8(3) . . . . ?
C26 C31 C32 C33 -111.8(4) . . . . ?
C30 C31 C32 C33 64.7(4) . . . . ?
C26 C31 C32 O10 65.8(4) . . . . ?
C30 C31 C32 O10 -117.7(3) . . . . ?
O10 C32 C33 O11 -178.7(3) . . . . ?
C31 C32 C33 O11 -1.2(4) . . . . ?
O10 C32 C33 C34 2.1(4) . . . . ?
C31 C32 C33 C34 179.6(3) . . . . ?
C32 C33 C34 O12 177.0(3) . . . . ?
O11 C33 C34 O12 -2.2(4) . . . . ?
C32 C33 C34 C35 -3.3(4) . . . . ?
O11 C33 C34 C35 177.5(3) . . . . ?
O12 C34 C35 C36 -178.3(3) . . . . ?
C33 C34 C35 C36 2.1(4) . . . . ?
O12 C34 C35 C40 1.8(5) . . . . ?
C33 C34 C35 C40 -177.9(3) . . . . ?
C40 C35 C36 O10 -179.7(3) . . . . ?
C34 C35 C36 O10 0.3(4) . . . . ?
C40 C35 C36 C37 -0.5(4) . . . . ?
C34 C35 C36 C37 179.5(3) . . . . ?
O10 C36 C37 C38 179.9(3) . . . . ?
C35 C36 C37 C38 0.6(5) . . . . ?
C36 C37 C38 C39 0.3(5) . . . . ?
C37 C38 C39 C40 -1.2(5) . . . . ?
C37 C38 C39 C41 178.1(3) . . . . ?
C38 C39 C40 C35 1.3(5) . . . . ?
C41 C39 C40 C35 -178.0(3) . . . . ?
C36 C35 C40 C39 -0.4(4) . . . . ?
C34 C35 C40 C39 179.5(3) . . . . ?
C40 C39 C41 C46 -146.6(3) . . . . ?
C38 C39 C41 C46 34.1(5) . . . . ?
C40 C39 C41 C42 34.5(5) . . . . ?
C38 C39 C41 C42 -144.7(3) . . . . ?
C46 C41 C42 C43 2.2(6) . . . . ?
C39 C41 C42 C43 -178.9(3) . . . . ?
C41 C42 C43 C44 -0.8(6) . . . . ?
C42 C43 C44 C45 -1.6(6) . . . . ?
C42 C43 C44 C47 179.8(4) . . . . ?
C43 C44 C45 C46 2.5(5) . . . . ?
C47 C44 C45 C46 -178.9(3) . . . . ?
C44 C45 C46 C41 -1.0(5) . . . . ?
C42 C41 C46 C45 -1.3(5) . . . . ?
C39 C41 C46 C45 179.8(3) . . . . ?
C29 C30 O7 C48 -7.7(5) . . . . ?
C31 C30 O7 C48 171.6(3) . . . . ?
C29 C28 O8 C49 -23.9(5) . . . . ?
C27 C28 O8 C49 156.5(4) . . . . ?
C26 C27 O9 C50 2.4(5) . . . . ?
C28 C27 O9 C50 -176.6(3) . . . . ?
C35 C36 O10 C32 -1.7(4) . . . . ?
C37 C36 O10 C32 179.1(3) . . . . ?
C33 C32 O10 C36 0.5(4) . . . . ?
C31 C32 O10 C36 -177.2(2) . . . . ?
